data_2237717
loop_
_publ_author_name
'Murugan, J.'
'Haribabu, J.'
'Reddy, B. S. R.'
'Rajarajan, G.'
'Murugavel, S.'

_publ_section_title
;
 (6'<i>R</i>*,7'<i>R</i>*)-7'-(1,3,-Diphenyl-1<i>H</i>-pyrazol-4-yl)-1,2,5',6',7',7a',3'',4''-octahydro-1'<i>H</i>,2''<i>H</i>-dispiro[acenaphthylene-1,5'-pyrrolo[1,2-<i>c</i>][1,3]thiazole-6',3''-[1]benzopyran]-2,4''-dione
;
_journal_coeditor_code TK5201
_journal_issue 4
_journal_name_full 'Acta Crystallographica Section E'
_journal_page_first o493
_journal_page_last o494
_journal_paper_doi 10.1107/S1600536813005825
_journal_volume 69
_journal_year 2013
_chemical_formula_iupac 'C40 H29 N3 O3 S'
_chemical_formula_moiety 'C40 H29 N3 O3 S'
_chemical_formula_sum 'C40 H29 N3 O3 S'
_chemical_formula_weight 631.72
_chemical_name_systematic
(6'<i>R</i>*,7'<i>R</i>*)-7'-(1,3,-Diphenyl-1<i>H</i>-pyrazol-4-yl)-1,2,5',6',7',7a',3'',4''-octahydro-1'<i>H</i>,2''<i>H</i>-dispiro[acenaphthylene-1,5'-pyrrolo[1,2-<i>c</i>][1,3]thiazole-6',3''-[1]benzopyran]-2,4''-dione
_space_group_IT_number 2
_symmetry_cell_setting triclinic
_symmetry_space_group_name_Hall '-P 1'
_symmetry_space_group_name_H-M 'P -1'
_atom_sites_solution_hydrogens geom
_atom_sites_solution_primary direct
_atom_sites_solution_secondary difmap
_audit_creation_method SHELXL-97
_cell_angle_alpha 116.900(3)
_cell_angle_beta 92.325(2)
_cell_angle_gamma 98.518(3)
_cell_formula_units_Z 2
_cell_length_a 9.9924(6)
_cell_length_b 13.2317(8)
_cell_length_c 13.2867(8)
_cell_measurement_reflns_used 9836
_cell_measurement_temperature 293(2)
_cell_measurement_theta_max 31.0
_cell_measurement_theta_min 1.8
_cell_volume 1537.79(17)
_computing_cell_refinement 'APEX2 and SAINT (Bruker, 2004)'
_computing_data_collection 'APEX2 (Bruker, 2004)'
_computing_data_reduction 'SAINT and XPREP (Bruker, 2004)'
_computing_molecular_graphics 'ORTEP-3 for Windows (Farrugia, 2012)'
_computing_publication_material 'SHELXL97 (Sheldrick, 2008) and PLATON (Spek, 2009)'
_computing_structure_refinement 'SHELXL97 (Sheldrick, 2008)'
_computing_structure_solution 'SHELXS97 (Sheldrick, 2008)'
_diffrn_ambient_temperature 293(2)
_diffrn_detector_area_resol_mean 10.0
_diffrn_measured_fraction_theta_full 0.995
_diffrn_measured_fraction_theta_max 0.977
_diffrn_measurement_device_type 'Bruker APEXII CCD'
_diffrn_measurement_method '\w scans'
_diffrn_radiation_monochromator graphite
_diffrn_radiation_source 'fine-focus sealed tube'
_diffrn_radiation_type MoK\a
_diffrn_radiation_wavelength 0.71073
_diffrn_reflns_av_R_equivalents 0.0285
_diffrn_reflns_av_sigmaI/netI 0.0314
_diffrn_reflns_limit_h_max 14
_diffrn_reflns_limit_h_min -14
_diffrn_reflns_limit_k_max 19
_diffrn_reflns_limit_k_min -18
_diffrn_reflns_limit_l_max 17
_diffrn_reflns_limit_l_min -19
_diffrn_reflns_number 36242
_diffrn_reflns_theta_full 25.00
_diffrn_reflns_theta_max 31.03
_diffrn_reflns_theta_min 1.76
_exptl_absorpt_coefficient_mu 0.152
_exptl_absorpt_correction_T_max 0.976
_exptl_absorpt_correction_T_min 0.966
_exptl_absorpt_correction_type multi-scan
_exptl_absorpt_process_details '(SADABS; Sheldrick, 1996)'
_exptl_crystal_colour colourless
_exptl_crystal_density_diffrn 1.364
_exptl_crystal_density_method 'not measured'
_exptl_crystal_description block
_exptl_crystal_F_000 660
_exptl_crystal_size_max 0.23
_exptl_crystal_size_mid 0.21
_exptl_crystal_size_min 0.16
_refine_diff_density_max 0.353
_refine_diff_density_min -0.232
_refine_ls_extinction_method none
_refine_ls_goodness_of_fit_ref 1.030
_refine_ls_hydrogen_treatment constr
_refine_ls_matrix_type full
_refine_ls_number_parameters 424
_refine_ls_number_reflns 9612
_refine_ls_number_restraints 0
_refine_ls_restrained_S_all 1.030
_refine_ls_R_factor_all 0.0793
_refine_ls_R_factor_gt 0.0494
_refine_ls_shift/su_max 0.000
_refine_ls_shift/su_mean 0.000
_refine_ls_structure_factor_coef Fsqd
_refine_ls_weighting_details 'calc w=1/[\s^2^(Fo^2^)+(0.0749P)^2^+0.3833P] where P=(Fo^2^+2Fc^2^)/3'
_refine_ls_weighting_scheme calc
_refine_ls_wR_factor_gt 0.1301
_refine_ls_wR_factor_ref 0.1536
_reflns_number_gt 6569
_reflns_number_total 9612
_reflns_threshold_expression I>2\s(I)
_cod_data_source_file tk5201.cif
_cod_data_source_block I
_cod_original_cell_volume 1537.79(16)
_cod_database_code 2237717
_cod_database_fobs_code 2237717

loop_
_symmetry_equiv_pos_as_xyz
'x, y, z'
'-x, -y, -z'

loop_
_atom_site_type_symbol
_atom_site_label
_atom_site_fract_x
_atom_site_fract_y
_atom_site_fract_z
_atom_site_U_iso_or_equiv
_atom_site_adp_type
_atom_site_calc_flag
_atom_site_refinement_flags
_atom_site_occupancy
_atom_site_symmetry_multiplicity
C C1 0.7455(3) -0.28167(19) 0.25650(18) 0.0819(8) Uani d . 1 1
H H1 0.7796 -0.2454 0.3331 0.098 Uiso calc R 1 1
C C2 0.7608(4) -0.3935(2) 0.1866(2) 0.1099(13) Uani d . 1 1
H H2 0.8045 -0.4326 0.2171 0.132 Uiso calc R 1 1
C C3 0.7129(3) -0.44716(19) 0.07414(19) 0.0747(7) Uani d . 1 1
H H3 0.7228 -0.5228 0.0282 0.090 Uiso calc R 1 1
C C4 0.6509(2) -0.38972(17) 0.02968(17) 0.0604(5) Uani d . 1 1
H H4 0.6194 -0.4254 -0.0475 0.073 Uiso calc R 1 1
C C5 0.6343(2) -0.27878(16) 0.09814(16) 0.0555(5) Uani d . 1 1
H H5 0.5917 -0.2397 0.0669 0.067 Uiso calc R 1 1
C C6 0.67997(16) -0.22511(13) 0.21208(13) 0.0384(3) Uani d . 1 1
C C7 0.61357(16) -0.03814(13) 0.25043(13) 0.0381(3) Uani d . 1 1
H H7 0.5798 -0.0559 0.1769 0.046 Uiso calc R 1 1
C C8 0.62107(14) 0.06520(12) 0.34519(12) 0.0333(3) Uani d . 1 1
C C9 0.67850(15) 0.04757(12) 0.43425(13) 0.0344(3) Uani d . 1 1
C C10 0.71557(16) 0.12760(13) 0.55610(13) 0.0375(3) Uani d . 1 1
C C11 0.63355(19) 0.20395(16) 0.61809(15) 0.0480(4) Uani d . 1 1
H H11 0.5529 0.2062 0.5823 0.058 Uiso calc R 1 1
C C12 0.6707(3) 0.27680(19) 0.73271(18) 0.0653(6) Uani d . 1 1
H H12 0.6154 0.3283 0.7736 0.078 Uiso calc R 1 1
C C13 0.7883(3) 0.2736(2) 0.78628(18) 0.0743(7) Uani d . 1 1
H H13 0.8125 0.3224 0.8636 0.089 Uiso calc R 1 1
C C14 0.8713(2) 0.1981(2) 0.72601(18) 0.0662(6) Uani d . 1 1
H H14 0.9517 0.1964 0.7625 0.079 Uiso calc R 1 1
C C15 0.83462(19) 0.12508(16) 0.61162(15) 0.0484(4) Uani d . 1 1
H H15 0.8902 0.0737 0.5713 0.058 Uiso calc R 1 1
C C16 0.59016(14) 0.17413(12) 0.34794(12) 0.0313(3) Uani d . 1 1
H H16 0.6368 0.2390 0.4192 0.038 Uiso calc R 1 1
C C17 0.64407(14) 0.19223(12) 0.24940(12) 0.0318(3) Uani d . 1 1
H H17 0.6380 0.1176 0.1819 0.038 Uiso calc R 1 1
C C18 0.78268(15) 0.26687(14) 0.26813(15) 0.0417(3) Uani d . 1 1
H H18A 0.8548 0.2226 0.2576 0.050 Uiso calc R 1 1
H H18B 0.7996 0.3319 0.3439 0.050 Uiso calc R 1 1
C C19 0.58590(16) 0.27596(14) 0.13448(14) 0.0397(3) Uani d . 1 1
H H19A 0.5457 0.3379 0.1335 0.048 Uiso calc R 1 1
H H19B 0.5561 0.2066 0.0630 0.048 Uiso calc R 1 1
C C20 0.41210(13) 0.20580(11) 0.23217(11) 0.0293(3) Uani d . 1 1
C C21 0.43588(13) 0.18533(11) 0.33985(11) 0.0292(3) Uani d . 1 1
C C22 0.41078(15) 0.29222(12) 0.44361(12) 0.0336(3) Uani d . 1 1
C C23 0.26783(15) 0.29257(13) 0.46627(13) 0.0369(3) Uani d . 1 1
C C24 0.22855(18) 0.39297(16) 0.54484(15) 0.0468(4) Uani d . 1 1
H H24 0.2941 0.4591 0.5867 0.056 Uiso calc R 1 1
C C25 0.0938(2) 0.39515(19) 0.56108(17) 0.0552(5) Uani d . 1 1
H H25 0.0679 0.4626 0.6130 0.066 Uiso calc R 1 1
C C26 -0.00309(19) 0.29610(19) 0.49947(18) 0.0568(5) Uani d . 1 1
H H26 -0.0941 0.2974 0.5111 0.068 Uiso calc R 1 1
C C27 0.03255(17) 0.19627(17) 0.42169(17) 0.0497(4) Uani d . 1 1
H H27 -0.0336 0.1302 0.3811 0.060 Uiso calc R 1 1
C C28 0.16822(16) 0.19455(14) 0.40403(13) 0.0379(3) Uani d . 1 1
C C29 0.33824(15) 0.08335(13) 0.33603(13) 0.0359(3) Uani d . 1 1
H H29A 0.3530 0.0127 0.2729 0.043 Uiso calc R 1 1
H H29B 0.3570 0.0782 0.4056 0.043 Uiso calc R 1 1
C C30 0.35466(15) 0.08938(12) 0.12151(12) 0.0337(3) Uani d . 1 1
C C31 0.23951(15) 0.10870(13) 0.06378(12) 0.0359(3) Uani d . 1 1
C C32 0.15924(17) 0.04013(16) -0.03783(14) 0.0480(4) Uani d . 1 1
H H32 0.1705 -0.0352 -0.0832 0.058 Uiso calc R 1 1
C C33 0.05936(18) 0.0870(2) -0.07148(16) 0.0577(5) Uani d . 1 1
H H33 0.0040 0.0415 -0.1402 0.069 Uiso calc R 1 1
C C34 0.04146(18) 0.19750(19) -0.00610(16) 0.0544(5) Uani d . 1 1
H H34 -0.0259 0.2252 -0.0313 0.065 Uiso calc R 1 1
C C35 0.12287(15) 0.27082(16) 0.09887(14) 0.0420(3) Uani d . 1 1
C C36 0.22067(14) 0.22160(13) 0.13097(12) 0.0333(3) Uani d . 1 1
C C37 0.31473(14) 0.28286(12) 0.22961(12) 0.0312(3) Uani d . 1 1
C C38 0.31458(16) 0.39697(13) 0.29630(14) 0.0383(3) Uani d . 1 1
H H38 0.3788 0.4407 0.3600 0.046 Uiso calc R 1 1
C C39 0.21453(18) 0.44768(15) 0.26665(16) 0.0457(4) Uani d . 1 1
H H39 0.2123 0.5249 0.3135 0.055 Uiso calc R 1 1
C C40 0.12157(17) 0.38762(17) 0.17216(16) 0.0486(4) Uani d . 1 1
H H40 0.0571 0.4239 0.1560 0.058 Uiso calc R 1 1
N N1 0.66387(13) -0.11021(11) 0.28216(11) 0.0369(3) Uani d . 1 1
N N2 0.70462(14) -0.05886(11) 0.39516(11) 0.0390(3) Uani d . 1 1
N N3 0.55049(11) 0.25684(10) 0.22935(10) 0.0310(2) Uani d . 1 1
O O1 0.50184(12) 0.37240(10) 0.50186(11) 0.0498(3) Uani d . 1 1
O O2 0.19856(11) 0.09458(9) 0.32322(10) 0.0406(2) Uani d . 1 1
O O3 0.40291(12) 0.00307(9) 0.09023(10) 0.0457(3) Uani d . 1 1
S S1 0.77092(4) 0.31491(4) 0.16018(4) 0.04985(13) Uani d . 1 1

loop_
_atom_site_aniso_label
_atom_site_aniso_U_11
_atom_site_aniso_U_22
_atom_site_aniso_U_33
_atom_site_aniso_U_12
_atom_site_aniso_U_13
_atom_site_aniso_U_23
C1 0.152(2) 0.0546(12) 0.0414(10) 0.0537(14) -0.0089(12) 0.0153(9)
C2 0.211(4) 0.0627(15) 0.0592(14) 0.080(2) -0.0104(18) 0.0172(12)
C3 0.126(2) 0.0436(11) 0.0538(12) 0.0389(13) 0.0121(13) 0.0153(9)
C4 0.0898(15) 0.0462(10) 0.0399(9) 0.0178(10) 0.0044(9) 0.0140(8)
C5 0.0823(13) 0.0433(9) 0.0416(9) 0.0211(9) -0.0033(9) 0.0183(8)
C6 0.0496(8) 0.0318(7) 0.0376(8) 0.0125(6) 0.0057(6) 0.0180(6)
C7 0.0498(8) 0.0337(7) 0.0358(7) 0.0139(6) 0.0003(6) 0.0190(6)
C8 0.0368(7) 0.0312(7) 0.0355(7) 0.0088(5) 0.0015(6) 0.0182(6)
C9 0.0383(7) 0.0330(7) 0.0355(7) 0.0075(6) 0.0022(6) 0.0187(6)
C10 0.0471(8) 0.0343(7) 0.0334(7) 0.0041(6) 0.0015(6) 0.0190(6)
C11 0.0570(10) 0.0475(10) 0.0412(9) 0.0133(8) 0.0085(7) 0.0208(8)
C12 0.0896(16) 0.0537(12) 0.0460(11) 0.0201(11) 0.0176(10) 0.0148(9)
C13 0.1030(19) 0.0669(14) 0.0358(10) 0.0085(13) -0.0045(11) 0.0123(9)
C14 0.0740(14) 0.0706(14) 0.0471(11) 0.0046(11) -0.0158(10) 0.0260(10)
C15 0.0543(10) 0.0492(10) 0.0428(9) 0.0081(8) -0.0027(7) 0.0235(8)
C16 0.0341(6) 0.0274(6) 0.0327(7) 0.0073(5) -0.0009(5) 0.0141(5)
C17 0.0321(6) 0.0286(7) 0.0363(7) 0.0086(5) 0.0020(5) 0.0158(6)
C18 0.0334(7) 0.0420(8) 0.0537(9) 0.0075(6) 0.0011(6) 0.0259(8)
C19 0.0414(8) 0.0434(8) 0.0426(8) 0.0094(6) 0.0050(6) 0.0266(7)
C20 0.0321(6) 0.0250(6) 0.0287(6) 0.0057(5) -0.0002(5) 0.0110(5)
C21 0.0325(6) 0.0257(6) 0.0277(6) 0.0050(5) 0.0006(5) 0.0112(5)
C22 0.0374(7) 0.0303(7) 0.0304(7) 0.0063(5) 0.0002(5) 0.0122(6)
C23 0.0396(7) 0.0396(8) 0.0316(7) 0.0106(6) 0.0044(6) 0.0157(6)
C24 0.0504(9) 0.0471(9) 0.0378(8) 0.0150(7) 0.0077(7) 0.0134(7)
C25 0.0575(11) 0.0624(12) 0.0496(10) 0.0270(9) 0.0185(8) 0.0237(9)
C26 0.0447(9) 0.0748(14) 0.0627(12) 0.0223(9) 0.0165(9) 0.0381(11)
C27 0.0387(8) 0.0585(11) 0.0556(10) 0.0057(7) 0.0047(7) 0.0308(9)
C28 0.0403(7) 0.0414(8) 0.0355(7) 0.0080(6) 0.0046(6) 0.0208(6)
C29 0.0379(7) 0.0303(7) 0.0393(8) 0.0032(6) 0.0016(6) 0.0173(6)
C30 0.0372(7) 0.0302(7) 0.0298(7) 0.0057(5) 0.0026(5) 0.0109(5)
C31 0.0335(7) 0.0392(8) 0.0300(7) 0.0045(6) 0.0007(5) 0.0128(6)
C32 0.0423(8) 0.0525(10) 0.0334(8) 0.0025(7) -0.0013(6) 0.0089(7)
C33 0.0423(9) 0.0805(14) 0.0376(9) 0.0048(9) -0.0103(7) 0.0197(9)
C34 0.0414(9) 0.0811(14) 0.0444(9) 0.0182(9) -0.0022(7) 0.0308(10)
C35 0.0338(7) 0.0574(10) 0.0401(8) 0.0129(7) 0.0037(6) 0.0260(8)
C36 0.0306(6) 0.0391(8) 0.0311(7) 0.0068(5) 0.0029(5) 0.0171(6)
C37 0.0326(6) 0.0304(7) 0.0314(7) 0.0078(5) 0.0021(5) 0.0147(5)
C38 0.0421(8) 0.0317(7) 0.0394(8) 0.0087(6) 0.0014(6) 0.0146(6)
C39 0.0515(9) 0.0387(8) 0.0526(10) 0.0199(7) 0.0111(8) 0.0224(7)
C40 0.0441(8) 0.0592(11) 0.0570(10) 0.0251(8) 0.0100(8) 0.0345(9)
N1 0.0489(7) 0.0314(6) 0.0330(6) 0.0123(5) 0.0004(5) 0.0162(5)
N2 0.0503(7) 0.0354(7) 0.0342(6) 0.0102(6) -0.0011(5) 0.0184(5)
N3 0.0308(5) 0.0304(6) 0.0353(6) 0.0070(4) 0.0014(5) 0.0181(5)
O1 0.0443(6) 0.0350(6) 0.0480(7) 0.0035(5) -0.0053(5) 0.0022(5)
O2 0.0367(5) 0.0355(6) 0.0428(6) 0.0005(4) 0.0004(4) 0.0145(5)
O3 0.0548(7) 0.0309(5) 0.0429(6) 0.0133(5) 0.0006(5) 0.0086(5)
S1 0.0412(2) 0.0578(3) 0.0645(3) 0.00799(19) 0.01113(19) 0.0404(2)

loop_
_atom_type_symbol
_atom_type_description
_atom_type_scat_dispersion_real
_atom_type_scat_dispersion_imag
_atom_type_scat_source
C C 0.0033 0.0016 'International Tables Vol C Tables 4.2.6.8 and 6.1.1.4'
H H 0.0000 0.0000 'International Tables Vol C Tables 4.2.6.8 and 6.1.1.4'
N N 0.0061 0.0033 'International Tables Vol C Tables 4.2.6.8 and 6.1.1.4'
O O 0.0106 0.0060 'International Tables Vol C Tables 4.2.6.8 and 6.1.1.4'
S S 0.1246 0.1234 'International Tables Vol C Tables 4.2.6.8 and 6.1.1.4'

loop_
_geom_angle_atom_site_label_1
_geom_angle_atom_site_label_2
_geom_angle_atom_site_label_3
_geom_angle
C6 C1 C2 119.36(19)
C6 C1 H1 120.3
C2 C1 H1 120.3
C3 C2 C1 121.0(2)
C3 C2 H2 119.5
C1 C2 H2 119.5
C4 C3 C2 119.44(19)
C4 C3 H3 120.3
C2 C3 H3 120.3
C3 C4 C5 120.17(19)
C3 C4 H4 119.9
C5 C4 H4 119.9
C6 C5 C4 120.58(16)
C6 C5 H5 119.7
C4 C5 H5 119.7
C1 C6 C5 119.36(16)
C1 C6 N1 120.22(15)
C5 C6 N1 120.37(14)
N1 C7 C8 108.02(13)
N1 C7 H7 126.0
C8 C7 H7 126.0
C7 C8 C9 103.96(12)
C7 C8 C16 126.20(13)
C9 C8 C16 129.46(13)
N2 C9 C8 111.39(13)
N2 C9 C10 118.23(13)
C8 C9 C10 130.34(13)
C11 C10 C15 118.73(16)
C11 C10 C9 122.01(15)
C15 C10 C9 119.25(15)
C12 C11 C10 120.43(18)
C12 C11 H11 119.8
C10 C11 H11 119.8
C13 C12 C11 120.2(2)
C13 C12 H12 119.9
C11 C12 H12 119.9
C12 C13 C14 120.2(2)
C12 C13 H13 119.9
C14 C13 H13 119.9
C15 C14 C13 119.8(2)
C15 C14 H14 120.1
C13 C14 H14 120.1
C14 C15 C10 120.59(19)
C14 C15 H15 119.7
C10 C15 H15 119.7
C8 C16 C17 111.83(11)
C8 C16 C21 117.44(11)
C17 C16 C21 104.14(10)
C8 C16 H16 107.7
C17 C16 H16 107.7
C21 C16 H16 107.7
N3 C17 C18 103.38(11)
N3 C17 C16 103.13(11)
C18 C17 C16 119.69(12)
N3 C17 H17 110.0
C18 C17 H17 110.0
C16 C17 H17 110.0
C17 C18 S1 103.54(10)
C17 C18 H18A 111.1
S1 C18 H18A 111.1
C17 C18 H18B 111.1
S1 C18 H18B 111.1
H18A C18 H18B 109.0
N3 C19 S1 103.29(10)
N3 C19 H19A 111.1
S1 C19 H19A 111.1
N3 C19 H19B 111.1
S1 C19 H19B 111.1
H19A C19 H19B 109.1
N3 C20 C37 109.51(11)
N3 C20 C30 113.12(11)
C37 C20 C30 102.09(11)
N3 C20 C21 99.91(10)
C37 C20 C21 120.89(11)
C30 C20 C21 111.76(10)
C29 C21 C22 106.27(11)
C29 C21 C16 113.43(11)
C22 C21 C16 110.40(11)
C29 C21 C20 114.27(11)
C22 C21 C20 107.39(10)
C16 C21 C20 104.98(10)
O1 C22 C23 122.22(14)
O1 C22 C21 122.30(13)
C23 C22 C21 115.47(12)
C28 C23 C24 118.87(15)
C28 C23 C22 120.37(14)
C24 C23 C22 120.62(14)
C25 C24 C23 120.63(18)
C25 C24 H24 119.7
C23 C24 H24 119.7
C24 C25 C26 119.41(18)
C24 C25 H25 120.3
C26 C25 H25 120.3
C27 C26 C25 121.22(17)
C27 C26 H26 119.4
C25 C26 H26 119.4
C26 C27 C28 119.37(17)
C26 C27 H27 120.3
C28 C27 H27 120.3
O2 C28 C27 117.43(15)
O2 C28 C23 122.08(13)
C27 C28 C23 120.48(16)
O2 C29 C21 111.51(11)
O2 C29 H29A 109.3
C21 C29 H29A 109.3
O2 C29 H29B 109.3
C21 C29 H29B 109.3
H29A C29 H29B 108.0
O3 C30 C31 127.91(14)
O3 C30 C20 124.41(13)
C31 C30 C20 107.62(11)
C32 C31 C36 120.07(14)
C32 C31 C30 132.19(15)
C36 C31 C30 107.71(12)
C31 C32 C33 118.07(17)
C31 C32 H32 121.0
C33 C32 H32 121.0
C34 C33 C32 121.84(16)
C34 C33 H33 119.1
C32 C33 H33 119.1
C33 C34 C35 121.61(16)
C33 C34 H34 119.2
C35 C34 H34 119.2
C36 C35 C40 116.42(15)
C36 C35 C34 115.40(16)
C40 C35 C34 128.12(15)
C31 C36 C35 123.00(14)
C31 C36 C37 113.46(12)
C35 C36 C37 123.41(14)
C38 C37 C36 118.75(13)
C38 C37 C20 131.74(13)
C36 C37 C20 109.06(12)
C37 C38 C39 118.62(15)
C37 C38 H38 120.7
C39 C38 H38 120.7
C40 C39 C38 122.53(15)
C40 C39 H39 118.7
C38 C39 H39 118.7
C39 C40 C35 120.16(14)
C39 C40 H40 119.9
C35 C40 H40 119.9
N2 N1 C7 111.75(12)
N2 N1 C6 120.28(11)
C7 N1 C6 127.95(13)
C9 N2 N1 104.88(11)
C19 N3 C17 109.17(11)
C19 N3 C20 121.01(11)
C17 N3 C20 108.75(10)
C28 O2 C29 114.31(12)
C19 S1 C18 93.45(7)

loop_
_geom_bond_atom_site_label_1
_geom_bond_atom_site_label_2
_geom_bond_distance
C1 C6 1.360(2)
C1 C2 1.382(3)
C1 H1 0.9300
C2 C3 1.359(3)
C2 H2 0.9300
C3 C4 1.352(3)
C3 H3 0.9300
C4 C5 1.373(3)
C4 H4 0.9300
C5 C6 1.371(2)
C5 H5 0.9300
C6 N1 1.4171(19)
C7 N1 1.3522(17)
C7 C8 1.366(2)
C7 H7 0.9300
C8 C9 1.4207(19)
C8 C16 1.5031(18)
C9 N2 1.3337(19)
C9 C10 1.471(2)
C10 C11 1.385(2)
C10 C15 1.387(2)
C11 C12 1.381(3)
C11 H11 0.9300
C12 C13 1.365(3)
C12 H12 0.9300
C13 C14 1.379(3)
C13 H13 0.9300
C14 C15 1.378(3)
C14 H14 0.9300
C15 H15 0.9300
C16 C17 1.5377(19)
C16 C21 1.5744(18)
C16 H16 0.9800
C17 N3 1.4488(16)
C17 C18 1.517(2)
C17 H17 0.9800
C18 S1 1.8190(17)
C18 H18A 0.9700
C18 H18B 0.9700
C19 N3 1.4410(19)
C19 S1 1.8187(16)
C19 H19A 0.9700
C19 H19B 0.9700
C20 N3 1.4561(17)
C20 C37 1.5199(18)
C20 C30 1.5762(19)
C20 C21 1.5871(18)
C21 C29 1.5229(19)
C21 C22 1.5273(19)
C22 O1 1.2109(18)
C22 C23 1.472(2)
C23 C28 1.392(2)
C23 C24 1.393(2)
C24 C25 1.375(3)
C24 H24 0.9300
C25 C26 1.383(3)
C25 H25 0.9300
C26 C27 1.369(3)
C26 H26 0.9300
C27 C28 1.387(2)
C27 H27 0.9300
C28 O2 1.3619(19)
C29 O2 1.4367(18)
C29 H29A 0.9700
C29 H29B 0.9700
C30 O3 1.2080(17)
C30 C31 1.473(2)
C31 C32 1.370(2)
C31 C36 1.398(2)
C32 C33 1.407(3)
C32 H32 0.9300
C33 C34 1.365(3)
C33 H33 0.9300
C34 C35 1.414(2)
C34 H34 0.9300
C35 C36 1.403(2)
C35 C40 1.408(3)
C36 C37 1.404(2)
C37 C38 1.362(2)
C38 C39 1.418(2)
C38 H38 0.9300
C39 C40 1.362(3)
C39 H39 0.9300
C40 H40 0.9300
N1 N2 1.3516(18)

loop_
_geom_hbond_atom_site_label_D
_geom_hbond_atom_site_label_H
_geom_hbond_atom_site_label_A
_geom_hbond_site_symmetry_A
_geom_hbond_distance_DH
_geom_hbond_distance_HA
_geom_hbond_distance_DA
_geom_hbond_angle_DHA
C7 H7 O3 1 0.93 2.47 3.207(2) 136
C29 H29A O3 1 0.97 2.45 3.074(2) 122
C17 H17 O3 1 0.98 2.52 3.091(2) 117
C38 H38 O1 2_666 0.93 2.40 3.226(2) 148
C1 H1 Cg 2_656 0.93 2.94 3.713(3) 142

loop_
_geom_torsion_atom_site_label_1
_geom_torsion_atom_site_label_2
_geom_torsion_atom_site_label_3
_geom_torsion_atom_site_label_4
_geom_torsion
C6 C1 C2 C3 0.8(5)
C1 C2 C3 C4 0.8(5)
C2 C3 C4 C5 -1.2(4)
C3 C4 C5 C6 -0.1(4)
C2 C1 C6 C5 -2.1(4)
C2 C1 C6 N1 -179.7(3)
C4 C5 C6 C1 1.8(3)
C4 C5 C6 N1 179.35(18)
N1 C7 C8 C9 -0.38(17)
N1 C7 C8 C16 173.16(14)
C7 C8 C9 N2 0.50(17)
C16 C8 C9 N2 -172.75(14)
C7 C8 C9 C10 178.08(15)
C16 C8 C9 C10 4.8(3)
N2 C9 C10 C11 -141.17(16)
C8 C9 C10 C11 41.4(2)
N2 C9 C10 C15 37.3(2)
C8 C9 C10 C15 -140.12(17)
C15 C10 C11 C12 0.6(3)
C9 C10 C11 C12 179.15(17)
C10 C11 C12 C13 -0.5(3)
C11 C12 C13 C14 0.5(4)
C12 C13 C14 C15 -0.5(4)
C13 C14 C15 C10 0.7(3)
C11 C10 C15 C14 -0.7(3)
C9 C10 C15 C14 -179.25(17)
C7 C8 C16 C17 -40.1(2)
C9 C8 C16 C17 131.79(16)
C7 C8 C16 C21 80.22(19)
C9 C8 C16 C21 -107.91(17)
C8 C16 C17 N3 151.11(11)
C21 C16 C17 N3 23.32(13)
C8 C16 C17 C18 -94.90(15)
C21 C16 C17 C18 137.31(12)
N3 C17 C18 S1 -41.84(13)
C16 C17 C18 S1 -155.70(10)
C8 C16 C21 C29 2.85(17)
C17 C16 C21 C29 127.10(12)
C8 C16 C21 C22 121.98(13)
C17 C16 C21 C22 -113.77(12)
C8 C16 C21 C20 -122.58(13)
C17 C16 C21 C20 1.67(13)
N3 C20 C21 C29 -150.53(11)
C37 C20 C21 C29 89.50(15)
C30 C20 C21 C29 -30.60(15)
N3 C20 C21 C22 91.87(12)
C37 C20 C21 C22 -28.09(16)
C30 C20 C21 C22 -148.19(11)
N3 C20 C21 C16 -25.63(12)
C37 C20 C21 C16 -145.60(12)
C30 C20 C21 C16 94.30(12)
C29 C21 C22 O1 144.48(15)
C16 C21 C22 O1 21.09(19)
C20 C21 C22 O1 -92.82(16)
C29 C21 C22 C23 -37.07(15)
C16 C21 C22 C23 -160.46(12)
C20 C21 C22 C23 85.62(14)
O1 C22 C23 C28 -173.95(15)
C21 C22 C23 C28 7.6(2)
O1 C22 C23 C24 10.3(2)
C21 C22 C23 C24 -168.12(14)
C28 C23 C24 C25 0.3(3)
C22 C23 C24 C25 176.08(16)
C23 C24 C25 C26 0.7(3)
C24 C25 C26 C27 -0.8(3)
C25 C26 C27 C28 -0.2(3)
C26 C27 C28 O2 -177.88(15)
C26 C27 C28 C23 1.3(3)
C24 C23 C28 O2 177.82(14)
C22 C23 C28 O2 2.0(2)
C24 C23 C28 C27 -1.3(2)
C22 C23 C28 C27 -177.10(14)
C22 C21 C29 O2 61.29(14)
C16 C21 C29 O2 -177.24(11)
C20 C21 C29 O2 -56.95(16)
N3 C20 C30 O3 62.38(18)
C37 C20 C30 O3 179.95(14)
C21 C20 C30 O3 -49.46(19)
N3 C20 C30 C31 -114.91(12)
C37 C20 C30 C31 2.65(14)
C21 C20 C30 C31 133.25(12)
O3 C30 C31 C32 -1.8(3)
C20 C30 C31 C32 175.39(17)
O3 C30 C31 C36 -179.50(15)
C20 C30 C31 C36 -2.33(16)
C36 C31 C32 C33 0.2(2)
C30 C31 C32 C33 -177.25(17)
C31 C32 C33 C34 0.1(3)
C32 C33 C34 C35 0.2(3)
C33 C34 C35 C36 -0.8(3)
C33 C34 C35 C40 176.27(18)
C32 C31 C36 C35 -0.9(2)
C30 C31 C36 C35 177.11(14)
C32 C31 C36 C37 -177.03(14)
C30 C31 C36 C37 1.02(17)
C40 C35 C36 C31 -176.26(15)
C34 C35 C36 C31 1.2(2)
C40 C35 C36 C37 -0.6(2)
C34 C35 C36 C37 176.91(15)
C31 C36 C37 C38 173.97(13)
C35 C36 C37 C38 -2.1(2)
C31 C36 C37 C20 0.79(17)
C35 C36 C37 C20 -175.29(13)
N3 C20 C37 C38 -53.9(2)
C30 C20 C37 C38 -174.06(15)
C21 C20 C37 C38 61.2(2)
N3 C20 C37 C36 118.04(12)
C30 C20 C37 C36 -2.08(14)
C21 C20 C37 C36 -126.82(13)
C36 C37 C38 C39 3.4(2)
C20 C37 C38 C39 174.72(14)
C37 C38 C39 C40 -2.2(3)
C38 C39 C40 C35 -0.5(3)
C36 C35 C40 C39 1.8(2)
C34 C35 C40 C39 -175.25(18)
C8 C7 N1 N2 0.16(18)
C8 C7 N1 C6 -177.99(15)
C1 C6 N1 N2 -4.8(3)
C5 C6 N1 N2 177.67(16)
C1 C6 N1 C7 173.2(2)
C5 C6 N1 C7 -4.3(3)
C8 C9 N2 N1 -0.41(17)
C10 C9 N2 N1 -178.31(13)
C7 N1 N2 C9 0.16(17)
C6 N1 N2 C9 178.47(13)
S1 C19 N3 C17 -42.78(13)
S1 C19 N3 C20 -170.07(10)
C18 C17 N3 C19 57.10(15)
C16 C17 N3 C19 -177.57(12)
C18 C17 N3 C20 -168.95(12)
C16 C17 N3 C20 -43.62(14)
C37 C20 N3 C19 -61.20(16)
C30 C20 N3 C19 51.93(16)
C21 C20 N3 C19 170.87(12)
C37 C20 N3 C17 171.32(11)
C30 C20 N3 C17 -75.55(14)
C21 C20 N3 C17 43.38(13)
C27 C28 O2 C29 -158.75(14)
C23 C28 O2 C29 22.10(19)
C21 C29 O2 C28 -55.40(16)
N3 C19 S1 C18 13.50(11)
C17 C18 S1 C19 16.32(12)
